data_7130445
loop_
_publ_author_name
'Sieg, Gr\'egoire'
'Fischer, Malte M.F.'
'Dankert, Fabian'
'Siewert, Jan-Erik'
'Hering-Junghans, Christian'
'Werncke, Gunnar'

_publ_section_title
;
 A Diarsene Radical Anion
;
_journal_name_full 'Chemical Communications'
_journal_paper_doi 10.1039/D2CC03237F
_journal_year 2022
_chemical_formula_moiety 'C52 H58.5 As2 O, C18 H36 K N2 O6, 0.5(C4 H10 O)'
_chemical_formula_sum 'C72 H99.5 As2 K N2 O7.5'
_chemical_formula_weight 1301.97
_chemical_name_systematic '[K{crypt.222}][MesTer2As2(EtO(CH)(CH2))]'
_chemical_properties_physical Air-sensitive,Moisture-sensitive
_space_group_crystal_system triclinic
_space_group_IT_number 2
_space_group_name_Hall '-P 1'
_space_group_name_H-M_alt 'P -1'
_atom_sites_solution_hydrogens geom
_atom_sites_solution_primary dual
_audit_creation_date 2022-05-24
_audit_creation_method
;
Olex2 1.3-alpha
(compiled 2019.07.11 svn.r3635 for OlexSys, GUI svn.r5848)
;
_audit_update_record
;
2022-05-25 deposited with the CCDC.	2022-07-29 downloaded from the CCDC.
;
_cell_angle_alpha 81.2590(10)
_cell_angle_beta 73.0790(10)
_cell_angle_gamma 86.2510(10)
_cell_formula_units_Z 2
_cell_length_a 13.0764(3)
_cell_length_b 16.9176(4)
_cell_length_c 18.5206(4)
_cell_measurement_reflns_used 55190
_cell_measurement_temperature 150.00
_cell_measurement_theta_max 0.910
_cell_measurement_theta_min 0.724
_cell_volume 3873.28(15)
_computing_molecular_graphics 'Olex2 1.3-alpha (Dolomanov et al., 2009)'
_computing_publication_material 'Olex2 1.3-alpha (Dolomanov et al., 2009)'
_computing_structure_refinement 'XL n/a (Sheldrick, 2008)'
_computing_structure_solution 'XT n/a (Sheldrick, 2015)'
_diffrn_ambient_temperature 150.0
_diffrn_measured_fraction_theta_full 0.996
_diffrn_measured_fraction_theta_max 0.996
_diffrn_measurement_device_type 'Bruker APEXII Duo'
_diffrn_radiation_type CuK\a
_diffrn_radiation_wavelength 1.54178
_diffrn_reflns_av_R_equivalents 0.0382
_diffrn_reflns_av_unetI/netI 0.0310
_diffrn_reflns_Laue_measured_fraction_full 0.996
_diffrn_reflns_Laue_measured_fraction_max 0.996
_diffrn_reflns_limit_h_max 15
_diffrn_reflns_limit_h_min -15
_diffrn_reflns_limit_k_max 20
_diffrn_reflns_limit_k_min -20
_diffrn_reflns_limit_l_max 22
_diffrn_reflns_limit_l_min -21
_diffrn_reflns_number 55190
_diffrn_reflns_point_group_measured_fraction_full 0.996
_diffrn_reflns_point_group_measured_fraction_max 0.996
_diffrn_reflns_theta_full 66.691
_diffrn_reflns_theta_max 66.691
_diffrn_reflns_theta_min 2.518
_exptl_absorpt_coefficient_mu 1.918
_exptl_absorpt_correction_T_max 0.910
_exptl_absorpt_correction_T_min 0.724
_exptl_absorpt_correction_type multi-scan
_exptl_absorpt_process_details 'SADABS, APEX2 was used for absorption correction'
_exptl_crystal_colour brown
_exptl_crystal_colour_primary brown
_exptl_crystal_density_diffrn 1.116
_exptl_crystal_description plate
_exptl_crystal_F_000 1381
_exptl_crystal_size_max 0.18
_exptl_crystal_size_mid 0.17
_exptl_crystal_size_min 0.05
_refine_diff_density_max 0.886
_refine_diff_density_min -0.633
_refine_diff_density_rms 0.080
_refine_ls_extinction_method none
_refine_ls_goodness_of_fit_ref 1.045
_refine_ls_hydrogen_treatment constr
_refine_ls_matrix_type full
_refine_ls_number_parameters 823
_refine_ls_number_reflns 13657
_refine_ls_number_restraints 1002
_refine_ls_restrained_S_all 1.022
_refine_ls_R_factor_all 0.0604
_refine_ls_R_factor_gt 0.0526
_refine_ls_shift/su_max 0.001
_refine_ls_shift/su_mean 0.000
_refine_ls_structure_factor_coef Fsqd
_refine_ls_weighting_details 'w=1/[\s^2^(Fo^2^)+(0.1071P)^2^+1.1476P] where P=(Fo^2^+2Fc^2^)/3'
_refine_ls_weighting_scheme calc
_refine_ls_wR_factor_gt 0.1502
_refine_ls_wR_factor_ref 0.1587
_reflns_Friedel_coverage 0.000
_reflns_number_gt 11573
_reflns_number_total 13657
_reflns_threshold_expression 'I > 2\s(I)'
_cod_data_source_file d2cc03237f2.cif
_cod_data_source_block 2
_cod_original_formula_sum 'C72 H99.50 As2 K N2 O7.50'
_cod_database_code 7130445
_shelx_shelxl_version_number 2016/6
_shelx_space_group_comment
;
The symmetry employed for this shelxl refinement is uniquely defined
by the following loop, which should always be used as a source of
symmetry information in preference to the above space-group names.
They are only intended as comments.
;
_shelx_estimated_absorpt_t_max 0.910
_shelx_estimated_absorpt_t_min 0.724
_olex2_refinement_description
;
1. Fixed Uiso
 At 1.2 times of:
  All C(H) groups, All C(H,H) groups
 At 1.5 times of:
  All C(H,H,H) groups
2. Restrained distances
 C51A-C52A
 1.5 with sigma of 0.1
 O1-C50 = O1A-C50A
 1.43 with sigma of 0.01
 C71-C72 = C74-C73
 1.5 with sigma of 0.01
 C49-C50
 1.5 with sigma of 0.01
 O8-C72 = O8-C73
 1.43 with sigma of 0.01
 O8-C73 = O8-C72
 1.43 with sigma of 0.001
 C51-C52 = C51A-C52A
 1.5 with sigma of 0.01
 O1-C51 = O1A-C51A
 1.43 with sigma of 0.01
 As1-C50 \\sim As1-C50A
 with sigma of 0.001
3. Uiso/Uaniso restraints and constraints
C49A \\sim C49 \\sim C50A \\sim C50 \\sim O1 \\sim O1A \\sim C51 \\sim C51A
\\sim C52A \\sim C52: within 2A with sigma of 0.01 and sigma for terminal atoms
of 0.005 within 2A
C72 \\sim C71 \\sim O8 \\sim C73 \\sim C74: within 2A with sigma of 0.01 and
sigma for terminal atoms of 0.02 within 2A
Uanis(O1) = Uanis(O1A)
4. Rigid body (RIGU) restrains
 All non-hydrogen atoms
 with sigma for 1-2 distances of 0.01 and sigma for 1-3 distances of 0.005
 C74, O8, C72, C73, C71, H73A, H73B, H71A, H71B, H71C, H74A, H74B, H74C
 with sigma for 1-2 distances of 0.01 and sigma for 1-3 distances of 0.01
5. Others
 Fixed Sof: O8(0.5) C52(0.5) H52A(0.5) H52B(0.5) H52C(0.5) C50A(0.5) H50A(0.5)
 C50(0.5) H50(0.5) O1(0.5) O1A(0.5) C49(0.5) H49A(0.5) H49B(0.5) H49C(0.5)
 C49A(0.5) H49D(0.5) H49E(0.5) H49F(0.5) C71(0.5) H71A(0.5) H71B(0.5) H71C(0.5)
 C72(0.5) H72A(0.5) H72B(0.5) C73(0.5) H73A(0.5) H73B(0.5) C74(0.5) H74A(0.5)
 H74B(0.5) H74C(0.5) C51(0.5) H51A(0.5) H51B(0.5) C51A(0.5) H51C(0.5) C52A(0.5)
 H52D(0.5) H52E(0.5) H52F(0.5)
6.a Everything fixed:
 C50A, C50
6.b Ternary CH refined with riding coordinates:
 C50A(H50A), C50(H50)
6.c Secondary CH2 refined with riding coordinates:
 C62(H62A,H62B), C61(H61A,H61B), C59(H59A,H59B), C60(H60A,H60B), C53(H53A,
 H53B), C54(H54A,H54B), C58(H58A,H58B), C57(H57A,H57B), C56(H56A,H56B),
 C55(H55A,H55B), C70(H70A,H70B), C63(H63A,H63B), C67(H67A,H67B), C64(H64A,H64B),
  C65(H65A,H65B), C69(H69A,H69B), C66(H66A,H66B), C68(H68A,H68B), C72(H72A,
 H72B), C73(H73A,H73B), C51(H51A,H51B)
6.d Aromatic/amide H refined with riding coordinates:
 C3(H3), C4(H4), C18(H18), C5(H5), C44(H44), C9(H9), C20(H20), C27(H27),
 C42(H42), C28(H28), C29(H29), C11(H11), C33(H33), C35(H35), C51A(H51C)
6.e Idealised Me refined as rotating group:
 C48(H48A,H48B,H48C), C13(H13A,H13B,H13C), C37(H37A,H37B,H37C), C22(H22A,H22B,
 H22C), C46(H46A,H46B,H46C), C23(H23A,H23B,H23C), C38(H38A,H38B,H38C), C24(H24A,
 H24B,H24C), C15(H15A,H15B,H15C), C47(H47A,H47B,H47C), C14(H14A,H14B,H14C),
 C39(H39A,H39B,H39C), C52(H52A,H52B,H52C), C49(H49A,H49B,H49C), C49A(H49D,H49E,
 H49F), C71(H71A,H71B,H71C), C74(H74A,H74B,H74C), C52A(H52D,H52E,H52F)
;
_smtbx_masks_void_probe_radius 1.2
_smtbx_masks_void_truncation_radius 1.2
_olex2_submission_special_instructions 'No special instructions were received'

loop_
_space_group_symop_operation_xyz
'x, y, z'
'-x, -y, -z'

loop_
_atom_site_label
_atom_site_type_symbol
_atom_site_fract_x
_atom_site_fract_y
_atom_site_fract_z
_atom_site_U_iso_or_equiv
_atom_site_adp_type
_atom_site_occupancy
_atom_site_site_symmetry_order
_atom_site_calc_flag
_atom_site_refinement_flags_posn
_atom_site_refinement_flags_adp
_atom_site_refinement_flags_occupancy
_atom_site_disorder_assembly
_atom_site_disorder_group
As1 As 0.54253(2) 0.72861(2) 0.79143(2) 0.04416(11) Uani 1 1 d D . . . .
As2 As 0.48561(2) 0.72460(2) 0.67834(2) 0.04230(11) Uani 1 1 d . . . . .
K003 K 0.97158(4) 0.78816(3) 0.34296(3) 0.03909(14) Uani 1 1 d . . . . .
O3 O 1.10492(16) 0.70433(13) 0.42617(13) 0.0501(5) Uani 1 1 d . . . . .
O4 O 0.78433(15) 0.86724(12) 0.41686(12) 0.0454(4) Uani 1 1 d . . . . .
O5 O 0.78521(18) 0.69902(13) 0.41719(13) 0.0519(5) Uani 1 1 d . . . . .
O2 O 1.11188(17) 0.87272(13) 0.39262(13) 0.0515(5) Uani 1 1 d . . . . .
O6 O 1.01960(19) 0.87777(13) 0.19600(13) 0.0547(5) Uani 1 1 d . . . . .
O7 O 1.0533(2) 0.70950(14) 0.21288(13) 0.0592(6) Uani 1 1 d . . . . .
N1 N 0.9604(2) 0.97063(14) 0.32585(16) 0.0512(6) Uani 1 1 d . . . . .
N2 N 0.9830(2) 0.60726(14) 0.36040(16) 0.0539(6) Uani 1 1 d . . . . .
C25 C 0.3325(2) 0.75031(16) 0.70302(18) 0.0439(6) Uani 1 1 d . . . . .
C1 C 0.6941(2) 0.71635(16) 0.72869(16) 0.0394(6) Uani 1 1 d . . . . .
C45 C 0.3974(2) 0.77789(18) 0.51158(19) 0.0474(7) Uani 1 1 d . . . . .
C7 C 0.7159(2) 0.56208(17) 0.74700(19) 0.0477(7) Uani 1 1 d . . . . .
C6 C 0.7471(2) 0.78894(17) 0.69637(18) 0.0447(6) Uani 1 1 d . . . . .
C2 C 0.7506(2) 0.64495(17) 0.70866(18) 0.0435(6) Uani 1 1 d . . . . .
C8 C 0.6699(2) 0.51201(17) 0.71237(18) 0.0467(6) Uani 1 1 d . . . . .
C40 C 0.3554(2) 0.71578(18) 0.5703(2) 0.0482(7) Uani 1 1 d . . . . .
C30 C 0.2873(2) 0.73534(17) 0.64590(19) 0.0466(6) Uani 1 1 d . . . . .
C48 C 0.3830(2) 0.86383(18) 0.52681(19) 0.0490(7) Uani 1 1 d . . . . .
H48A H 0.306693 0.878556 0.540326 0.074 Uiso 1 1 calc R U . . .
H48B H 0.421146 0.898875 0.480977 0.074 Uiso 1 1 calc R U . . .
H48C H 0.411657 0.869740 0.568983 0.074 Uiso 1 1 calc R U . . .
C62 C 0.7107(2) 0.7396(2) 0.47392(18) 0.0509(7) Uani 1 1 d . . . . .
H62A H 0.741059 0.743549 0.516356 0.061 Uiso 1 1 calc R U . . .
H62B H 0.643367 0.709798 0.494717 0.061 Uiso 1 1 calc R U . . .
C16 C 0.7052(2) 0.86906(17) 0.72099(19) 0.0479(7) Uani 1 1 d . . . . .
C17 C 0.6731(2) 0.92891(17) 0.67069(18) 0.0471(6) Uani 1 1 d . . . . .
C26 C 0.2618(2) 0.77945(18) 0.76837(19) 0.0488(7) Uani 1 1 d . . . . .
C3 C 0.8500(2) 0.64842(18) 0.6535(2) 0.0515(7) Uani 1 1 d . . . . .
H3 H 0.886530 0.599898 0.640346 0.062 Uiso 1 1 calc R U . . .
C4 C 0.8967(2) 0.7203(2) 0.6174(2) 0.0573(8) Uani 1 1 d . . . . .
H4 H 0.962112 0.721629 0.577755 0.069 Uiso 1 1 calc R U . . .
C18 C 0.6451(3) 1.00519(18) 0.6921(2) 0.0525(7) Uani 1 1 d . . . . .
H18 H 0.623288 1.045787 0.657871 0.063 Uiso 1 1 calc R U . . .
C5 C 0.8457(3) 0.79001(19) 0.6407(2) 0.0528(7) Uani 1 1 d . . . . .
H5 H 0.878441 0.839818 0.618286 0.063 Uiso 1 1 calc R U . . .
C44 C 0.4535(2) 0.7601(2) 0.4402(2) 0.0545(8) Uani 1 1 d . . . . .
H44 H 0.478788 0.802512 0.400115 0.065 Uiso 1 1 calc R U . . .
C9 C 0.6434(3) 0.43438(18) 0.7491(2) 0.0559(8) Uani 1 1 d . . . . .
H9 H 0.611494 0.400552 0.725598 0.067 Uiso 1 1 calc R U . . .
C21 C 0.7107(3) 0.88670(19) 0.7916(2) 0.0547(7) Uani 1 1 d . . . . .
C19 C 0.6484(3) 1.02271(18) 0.7617(2) 0.0547(8) Uani 1 1 d . . . . .
C41 C 0.3742(3) 0.6362(2) 0.5555(2) 0.0596(8) Uani 1 1 d . . . . .
C61 C 0.6898(2) 0.8207(2) 0.43686(19) 0.0508(7) Uani 1 1 d . . . . .
H61A H 0.668608 0.816414 0.390483 0.061 Uiso 1 1 calc R U . . .
H61B H 0.630442 0.847244 0.472103 0.061 Uiso 1 1 calc R U . . .
C13 C 0.6482(3) 0.53852(18) 0.63764(19) 0.0515(7) Uani 1 1 d . . . . .
H13A H 0.623516 0.493126 0.620524 0.077 Uiso 1 1 calc R U . . .
H13B H 0.713875 0.558913 0.599967 0.077 Uiso 1 1 calc R U . . .
H13C H 0.592885 0.580967 0.643300 0.077 Uiso 1 1 calc R U . . .
C59 C 0.8581(3) 0.99631(18) 0.3757(2) 0.0557(8) Uani 1 1 d . . . . .
H59A H 0.841587 1.052136 0.356578 0.067 Uiso 1 1 calc R U . . .
H59B H 0.865229 0.995510 0.427579 0.067 Uiso 1 1 calc R U . . .
C60 C 0.7668(3) 0.94478(19) 0.3803(2) 0.0551(7) Uani 1 1 d . . . . .
H60A H 0.698753 0.968125 0.409640 0.066 Uiso 1 1 calc R U . . .
H60B H 0.761967 0.941591 0.328490 0.066 Uiso 1 1 calc R U . . .
C32 C 0.3567(3) 0.88335(19) 0.8061(2) 0.0528(7) Uani 1 1 d . . . . .
C20 C 0.6815(3) 0.9637(2) 0.8103(2) 0.0570(8) Uani 1 1 d . . . . .
H20 H 0.684551 0.975651 0.858149 0.068 Uiso 1 1 calc R U . . .
C37 C 0.3816(3) 0.92587(18) 0.7263(2) 0.0557(8) Uani 1 1 d . . . . .
H37A H 0.439118 0.896828 0.693038 0.084 Uiso 1 1 calc R U . . .
H37B H 0.404465 0.980225 0.725026 0.084 Uiso 1 1 calc R U . . .
H37C H 0.317665 0.928455 0.708558 0.084 Uiso 1 1 calc R U . . .
C31 C 0.2994(2) 0.81148(19) 0.82743(19) 0.0509(7) Uani 1 1 d . . . . .
C22 C 0.6663(3) 0.91292(18) 0.59468(18) 0.0528(7) Uani 1 1 d . . . . .
H22A H 0.738423 0.911378 0.559385 0.079 Uiso 1 1 calc R U . . .
H22B H 0.623673 0.955548 0.574313 0.079 Uiso 1 1 calc R U . . .
H22C H 0.632424 0.861406 0.600738 0.079 Uiso 1 1 calc R U . . .
C12 C 0.7381(3) 0.5327(2) 0.8159(2) 0.0627(9) Uani 1 1 d . . . . .
C43 C 0.4740(3) 0.6808(3) 0.4254(2) 0.0648(10) Uani 1 1 d . . . . .
C27 C 0.1518(3) 0.7839(2) 0.7772(2) 0.0587(8) Uani 1 1 d . . . . .
H27 H 0.105389 0.801426 0.821988 0.070 Uiso 1 1 calc R U . . .
C42 C 0.4336(3) 0.6205(2) 0.4835(2) 0.0652(10) Uani 1 1 d . . . . .
H42 H 0.446604 0.566567 0.474203 0.078 Uiso 1 1 calc R U . . .
C53 C 1.0489(3) 0.99998(19) 0.3474(2) 0.0605(8) Uani 1 1 d . . . . .
H53A H 1.030685 1.054832 0.360242 0.073 Uiso 1 1 calc R U . . .
H53B H 1.113530 1.002998 0.302999 0.073 Uiso 1 1 calc R U . . .
C54 C 1.0743(3) 0.9486(2) 0.4136(2) 0.0607(8) Uani 1 1 d . . . . .
H54A H 1.129520 0.974137 0.428668 0.073 Uiso 1 1 calc R U . . .
H54B H 1.009323 0.942584 0.457679 0.073 Uiso 1 1 calc R U . . .
C58 C 1.0380(3) 0.58001(18) 0.4179(2) 0.0625(9) Uani 1 1 d . . . . .
H58A H 1.058634 0.522914 0.415400 0.075 Uiso 1 1 calc R U . . .
H58B H 0.987398 0.583696 0.468782 0.075 Uiso 1 1 calc R U . . .
C28 C 0.1081(3) 0.7636(2) 0.7229(2) 0.0628(9) Uani 1 1 d . . . . .
H28 H 0.032900 0.765066 0.730983 0.075 Uiso 1 1 calc R U . . .
C36 C 0.2719(3) 0.7762(2) 0.9034(2) 0.0621(8) Uani 1 1 d . . . . .
C29 C 0.1770(3) 0.7412(2) 0.6568(2) 0.0585(8) Uani 1 1 d . . . . .
H29 H 0.148715 0.729513 0.617865 0.070 Uiso 1 1 calc R U . . .
C57 C 1.1358(3) 0.6253(2) 0.4105(2) 0.0639(9) Uani 1 1 d . . . . .
H57A H 1.173945 0.598470 0.446805 0.077 Uiso 1 1 calc R U . . .
H57B H 1.184623 0.626785 0.358248 0.077 Uiso 1 1 calc R U . . .
C56 C 1.1949(3) 0.7493(2) 0.4234(2) 0.0645(9) Uani 1 1 d . . . . .
H56A H 1.244083 0.755930 0.370992 0.077 Uiso 1 1 calc R U . . .
H56B H 1.234210 0.720408 0.458077 0.077 Uiso 1 1 calc R U . . .
C55 C 1.1583(3) 0.8282(2) 0.4463(2) 0.0638(9) Uani 1 1 d . . . . .
H55A H 1.105153 0.821410 0.497143 0.077 Uiso 1 1 calc R U . . .
H55B H 1.219637 0.857255 0.449746 0.077 Uiso 1 1 calc R U . . .
C70 C 1.0426(3) 0.58084(19) 0.2872(2) 0.0640(9) Uani 1 1 d . . . . .
H70A H 1.025962 0.524342 0.288344 0.077 Uiso 1 1 calc R U . . .
H70B H 1.120199 0.583369 0.281059 0.077 Uiso 1 1 calc R U . . .
C11 C 0.7099(4) 0.4547(2) 0.8511(2) 0.0724(11) Uani 1 1 d . . . . .
H11 H 0.723894 0.435672 0.898373 0.087 Uiso 1 1 calc R U . . .
C63 C 0.7978(3) 0.61716(19) 0.4460(2) 0.0623(9) Uani 1 1 d . . . . .
H63A H 0.727744 0.590859 0.462643 0.075 Uiso 1 1 calc R U . . .
H63B H 0.826178 0.613140 0.490536 0.075 Uiso 1 1 calc R U . . .
C67 C 1.0905(4) 0.8366(2) 0.1393(2) 0.0702(10) Uani 1 1 d . . . . .
H67A H 1.162180 0.830931 0.147708 0.084 Uiso 1 1 calc R U . . .
H67B H 1.097535 0.867256 0.088210 0.084 Uiso 1 1 calc R U . . .
C64 C 0.8734(3) 0.57665(19) 0.3848(2) 0.0653(9) Uani 1 1 d . . . . .
H64A H 0.876121 0.518711 0.403345 0.078 Uiso 1 1 calc R U . . .
H64B H 0.845153 0.583117 0.340091 0.078 Uiso 1 1 calc R U . . .
C65 C 0.9680(3) 1.0006(2) 0.2459(2) 0.0647(9) Uani 1 1 d . . . . .
H65A H 0.984742 1.058184 0.235844 0.078 Uiso 1 1 calc R U . . .
H65B H 0.897805 0.995334 0.237120 0.078 Uiso 1 1 calc R U . . .
C69 C 1.0174(3) 0.6303(2) 0.2194(2) 0.0657(9) Uani 1 1 d . . . . .
H69A H 1.053802 0.606748 0.172519 0.079 Uiso 1 1 calc R U . . .
H69B H 0.939428 0.631314 0.226223 0.079 Uiso 1 1 calc R U . . .
C10 C 0.6618(3) 0.4049(2) 0.8183(2) 0.0692(10) Uani 1 1 d . . . . .
C66 C 1.0523(3) 0.9568(2) 0.1904(2) 0.0673(9) Uani 1 1 d . . . . .
H66A H 1.062080 0.984478 0.137862 0.081 Uiso 1 1 calc R U . . .
H66B H 1.121394 0.956249 0.202385 0.081 Uiso 1 1 calc R U . . .
C33 C 0.3902(3) 0.9143(2) 0.8602(2) 0.0694(10) Uani 1 1 d . . . . .
H33 H 0.429501 0.962281 0.845742 0.083 Uiso 1 1 calc R U . . .
C46 C 0.3313(3) 0.5684(2) 0.6184(3) 0.0754(11) Uani 1 1 d . . . . .
H46A H 0.358853 0.572042 0.661651 0.113 Uiso 1 1 calc R U . . .
H46B H 0.354157 0.517173 0.599556 0.113 Uiso 1 1 calc R U . . .
H46C H 0.252979 0.572054 0.634909 0.113 Uiso 1 1 calc R U . . .
C23 C 0.7483(4) 0.8255(2) 0.8466(2) 0.0718(10) Uani 1 1 d . . . . .
H23A H 0.689387 0.790081 0.875484 0.108 Uiso 1 1 calc R U . . .
H23B H 0.772091 0.852512 0.881878 0.108 Uiso 1 1 calc R U . . .
H23C H 0.807870 0.793809 0.818404 0.108 Uiso 1 1 calc R U . . .
C68 C 1.0478(4) 0.7562(2) 0.1434(2) 0.0731(11) Uani 1 1 d . . . . .
H68A H 0.972773 0.761360 0.141506 0.088 Uiso 1 1 calc R U . . .
H68B H 1.090522 0.729955 0.099644 0.088 Uiso 1 1 calc R U . . .
C38 C 0.2025(3) 0.7033(3) 0.9306(2) 0.0760(11) Uani 1 1 d . . . . .
H38A H 0.128315 0.719978 0.953307 0.114 Uiso 1 1 calc R U . . .
H38B H 0.227993 0.667355 0.968744 0.114 Uiso 1 1 calc R U . . .
H38C H 0.206193 0.675268 0.887254 0.114 Uiso 1 1 calc R U . . .
C24 C 0.6187(4) 1.1065(2) 0.7832(2) 0.0745(11) Uani 1 1 d . . . . .
H24A H 0.678978 1.128231 0.794607 0.112 Uiso 1 1 calc R U . . .
H24B H 0.556268 1.103744 0.828247 0.112 Uiso 1 1 calc R U . . .
H24C H 0.601642 1.141211 0.740671 0.112 Uiso 1 1 calc R U . . .
C34 C 0.3679(4) 0.8769(3) 0.9353(3) 0.0819(12) Uani 1 1 d . . . . .
C35 C 0.3075(4) 0.8084(3) 0.9555(2) 0.0756(11) Uani 1 1 d . . . . .
H35 H 0.290104 0.782894 1.006790 0.091 Uiso 1 1 calc R U . . .
C15 C 0.7956(5) 0.5836(3) 0.8515(3) 0.0915(16) Uani 1 1 d . . . . .
H15A H 0.869678 0.590540 0.819770 0.137 Uiso 1 1 calc R U . . .
H15B H 0.794816 0.557334 0.902554 0.137 Uiso 1 1 calc R U . . .
H15C H 0.759396 0.636095 0.855154 0.137 Uiso 1 1 calc R U . . .
C47 C 0.5419(3) 0.6631(3) 0.3481(3) 0.0843(13) Uani 1 1 d . . . . .
H47A H 0.525666 0.702793 0.308353 0.126 Uiso 1 1 calc R U . . .
H47B H 0.526343 0.609543 0.340653 0.126 Uiso 1 1 calc R U . . .
H47C H 0.617641 0.665500 0.345291 0.126 Uiso 1 1 calc R U . . .
C14 C 0.6338(5) 0.3201(3) 0.8563(3) 0.0983(16) Uani 1 1 d . . . . .
H14A H 0.565972 0.320759 0.896632 0.147 Uiso 1 1 calc R U . . .
H14B H 0.690470 0.297077 0.878527 0.147 Uiso 1 1 calc R U . . .
H14C H 0.627005 0.287792 0.818411 0.147 Uiso 1 1 calc R U . . .
C39 C 0.4085(6) 0.9117(4) 0.9915(3) 0.130(3) Uani 1 1 d . . . . .
H39A H 0.485167 0.921437 0.969935 0.195 Uiso 1 1 calc R U . . .
H39B H 0.396595 0.874031 1.038769 0.195 Uiso 1 1 calc R U . . .
H39C H 0.370224 0.962220 1.002397 0.195 Uiso 1 1 calc R U . . .
O8 O 0.7772(6) 0.7536(5) 1.1169(4) 0.115(2) Uani 0.5 1 d D U P . .
C52 C 0.2666(12) 0.5388(9) 0.8086(9) 0.127(3) Uani 0.5 1 d D U P A 1
H52A H 0.264436 0.581809 0.767162 0.191 Uiso 0.5 1 calc R U P A 1
H52B H 0.207498 0.546593 0.853905 0.191 Uiso 0.5 1 calc R U P A 1
H52C H 0.259583 0.487117 0.792894 0.191 Uiso 0.5 1 calc R U P A 1
C50A C 0.498090 0.618470 0.853420 0.087 Uani 0.5 1 d D U P B 2
H50A H 0.549509 0.573795 0.837022 0.104 Uiso 0.5 1 calc R U P B 2
C50 C 0.500670 0.621370 0.860060 0.084 Uani 0.5 1 d D U P A 1
H50 H 0.548531 0.578589 0.835326 0.101 Uiso 0.5 1 calc R U P A 1
O1 O 0.3926(8) 0.6020(12) 0.8681(9) 0.1057(16) Uani 0.5 1 d D U P A 1
O1A O 0.3902(8) 0.6062(12) 0.8526(9) 0.1057(16) Uani 0.5 1 d D U P B 2
C49 C 0.5228(8) 0.6258(7) 0.9353(5) 0.0935(17) Uani 0.5 1 d D U P A 1
H49A H 0.599400 0.633070 0.926521 0.140 Uiso 0.5 1 calc R U P A 1
H49B H 0.500835 0.576060 0.969889 0.140 Uiso 0.5 1 calc R U P A 1
H49C H 0.482408 0.671045 0.958218 0.140 Uiso 0.5 1 calc R U P A 1
C49A C 0.4777(9) 0.6305(8) 0.9403(6) 0.0928(17) Uani 0.5 1 d . U P B 2
H49D H 0.538725 0.657485 0.945545 0.139 Uiso 0.5 1 calc R U P B 2
H49E H 0.469241 0.578298 0.972272 0.139 Uiso 0.5 1 calc R U P B 2
H49F H 0.412636 0.663281 0.956336 0.139 Uiso 0.5 1 calc R U P B 2
C71 C 0.7191(10) 0.8327(9) 1.2141(6) 0.122(4) Uani 0.5 1 d D U P . .
H71A H 0.755104 0.883163 1.190783 0.183 Uiso 0.5 1 calc R U P . .
H71B H 0.768268 0.795328 1.233890 0.183 Uiso 0.5 1 calc R U P . .
H71C H 0.656026 0.842723 1.256064 0.183 Uiso 0.5 1 calc R U P . .
C72 C 0.6849(8) 0.7970(8) 1.1552(6) 0.124(3) Uani 0.5 1 d D U P . .
H72A H 0.624187 0.760863 1.179754 0.149 Uiso 0.5 1 calc R U P . .
H72B H 0.663416 0.839500 1.119116 0.149 Uiso 0.5 1 calc R U P . .
C73 C 0.7580(11) 0.7096(9) 1.0622(7) 0.137(4) Uani 0.5 1 d D U P . .
H73A H 0.727160 0.745768 1.026254 0.164 Uiso 0.5 1 calc R U P . .
H73B H 0.706296 0.666977 1.088373 0.164 Uiso 0.5 1 calc R U P . .
C74 C 0.8613(12) 0.6732(11) 1.0192(10) 0.182(6) Uani 0.5 1 d D U P . .
H74A H 0.906300 0.715297 0.984672 0.273 Uiso 0.5 1 calc R U P . .
H74B H 0.846451 0.634247 0.989646 0.273 Uiso 0.5 1 calc R U P . .
H74C H 0.898572 0.646243 1.055324 0.273 Uiso 0.5 1 calc R U P . .
C51 C 0.3748(13) 0.5401(16) 0.8276(14) 0.121(2) Uani 0.5 1 d D U P A 1
H51A H 0.383999 0.487943 0.857774 0.145 Uiso 0.5 1 calc R U P A 1
H51B H 0.432488 0.543117 0.778865 0.145 Uiso 0.5 1 calc R U P A 1
C51A C 0.3872(13) 0.5391(16) 0.8144(14) 0.120(2) Uani 0.5 1 d D U P B 2
H51C H 0.444094 0.515119 0.779195 0.144 Uiso 0.5 1 calc R U P B 2
C52A C 0.2688(11) 0.5156(9) 0.8444(10) 0.132(3) Uani 0.5 1 d D U P B 2
H52D H 0.227046 0.556989 0.872844 0.198 Uiso 0.5 1 calc R U P B 2
H52E H 0.262480 0.464433 0.878133 0.198 Uiso 0.5 1 calc R U P B 2
H52F H 0.241542 0.510348 0.801401 0.198 Uiso 0.5 1 calc R U P B 2

loop_
_atom_site_aniso_label
_atom_site_aniso_U_11
_atom_site_aniso_U_22
_atom_site_aniso_U_33
_atom_site_aniso_U_23
_atom_site_aniso_U_13
_atom_site_aniso_U_12
As1 0.04354(18) 0.04701(18) 0.04323(19) -0.00941(13) -0.01515(13) 0.00974(13)
As2 0.03554(17) 0.04538(18) 0.0508(2) -0.01367(13) -0.01806(13) 0.00727(12)
K003 0.0380(3) 0.0377(3) 0.0460(3) -0.0132(2) -0.0163(2) 0.0047(2)
O3 0.0423(10) 0.0549(11) 0.0586(13) -0.0153(9) -0.0220(9) 0.0103(9)
O4 0.0363(9) 0.0455(10) 0.0593(12) -0.0156(9) -0.0186(9) 0.0069(8)
O5 0.0507(11) 0.0498(11) 0.0562(13) -0.0160(9) -0.0113(10) -0.0069(9)
O2 0.0479(11) 0.0572(12) 0.0562(12) -0.0151(10) -0.0212(10) -0.0039(9)
O6 0.0620(13) 0.0517(11) 0.0484(12) -0.0113(9) -0.0123(10) 0.0076(10)
O7 0.0771(15) 0.0537(12) 0.0520(13) -0.0221(10) -0.0224(11) 0.0138(11)
N1 0.0554(15) 0.0382(12) 0.0596(15) -0.0134(11) -0.0128(12) 0.0024(11)
N2 0.0670(16) 0.0380(12) 0.0601(16) -0.0148(11) -0.0211(13) 0.0063(11)
C25 0.0354(13) 0.0374(13) 0.0593(17) -0.0056(12) -0.0155(12) 0.0031(11)
C1 0.0358(12) 0.0446(13) 0.0445(14) -0.0152(11) -0.0194(11) 0.0076(11)
C45 0.0353(13) 0.0562(16) 0.0624(18) -0.0206(14) -0.0273(13) 0.0051(12)
C7 0.0481(15) 0.0418(14) 0.0558(17) -0.0108(12) -0.0194(13) 0.0110(12)
C6 0.0440(14) 0.0413(14) 0.0578(17) -0.0197(12) -0.0228(13) 0.0030(11)
C2 0.0413(14) 0.0438(14) 0.0536(16) -0.0150(12) -0.0237(12) 0.0058(11)
C8 0.0441(14) 0.0398(14) 0.0558(17) -0.0114(12) -0.0125(13) 0.0064(11)
C40 0.0371(13) 0.0497(15) 0.0694(19) -0.0201(14) -0.0282(13) 0.0033(12)
C30 0.0381(14) 0.0418(14) 0.0636(18) -0.0076(12) -0.0205(13) -0.0004(11)
C48 0.0477(15) 0.0478(15) 0.0577(18) -0.0122(13) -0.0236(14) 0.0053(12)
C62 0.0409(14) 0.0640(18) 0.0514(17) -0.0187(14) -0.0122(13) -0.0065(13)
C16 0.0475(15) 0.0435(14) 0.0576(18) -0.0209(13) -0.0156(13) -0.0003(12)
C17 0.0491(15) 0.0422(14) 0.0519(17) -0.0157(12) -0.0120(13) -0.0032(12)
C26 0.0413(14) 0.0459(15) 0.0575(18) -0.0051(13) -0.0135(13) 0.0051(12)
C3 0.0404(14) 0.0453(15) 0.074(2) -0.0227(14) -0.0200(14) 0.0084(12)
C4 0.0360(14) 0.0620(18) 0.079(2) -0.0298(17) -0.0136(14) -0.0002(13)
C18 0.0569(18) 0.0410(14) 0.0595(18) -0.0139(13) -0.0126(14) -0.0036(13)
C5 0.0460(15) 0.0493(16) 0.069(2) -0.0219(14) -0.0174(14) -0.0071(13)
C44 0.0361(14) 0.073(2) 0.065(2) -0.0254(16) -0.0226(13) 0.0005(13)
C9 0.0530(17) 0.0395(14) 0.072(2) -0.0102(14) -0.0125(15) 0.0034(13)
C21 0.0602(18) 0.0513(16) 0.0608(19) -0.0206(14) -0.0233(15) -0.0006(14)
C19 0.0614(19) 0.0427(15) 0.0606(19) -0.0233(14) -0.0097(15) -0.0035(13)
C41 0.0495(17) 0.0541(17) 0.092(3) -0.0251(17) -0.0389(17) -0.0004(14)
C61 0.0355(13) 0.0649(18) 0.0578(18) -0.0230(15) -0.0155(13) 0.0023(13)
C13 0.0533(17) 0.0438(15) 0.0614(19) -0.0134(13) -0.0187(14) -0.0037(13)
C59 0.0608(19) 0.0407(14) 0.068(2) -0.0182(14) -0.0191(16) 0.0112(13)
C60 0.0514(17) 0.0525(16) 0.066(2) -0.0185(14) -0.0227(15) 0.0172(14)
C32 0.0495(16) 0.0473(15) 0.0622(19) -0.0165(14) -0.0159(14) 0.0146(13)
C20 0.065(2) 0.0564(17) 0.0556(18) -0.0277(15) -0.0169(15) -0.0018(15)
C37 0.0561(18) 0.0429(15) 0.072(2) -0.0076(14) -0.0251(16) 0.0058(13)
C31 0.0463(15) 0.0501(16) 0.0535(17) -0.0128(13) -0.0108(13) 0.0158(13)
C22 0.069(2) 0.0419(14) 0.0505(17) -0.0123(12) -0.0190(15) -0.0017(14)
C12 0.075(2) 0.0571(18) 0.064(2) -0.0169(16) -0.0312(18) 0.0186(17)
C43 0.0429(16) 0.087(2) 0.084(3) -0.048(2) -0.0323(17) 0.0090(16)
C27 0.0441(16) 0.0589(18) 0.068(2) -0.0051(15) -0.0112(15) 0.0087(14)
C42 0.0538(18) 0.0622(19) 0.098(3) -0.043(2) -0.0355(19) 0.0054(16)
C53 0.0618(19) 0.0418(15) 0.075(2) -0.0160(15) -0.0098(17) -0.0099(14)
C54 0.0564(18) 0.0646(19) 0.070(2) -0.0293(17) -0.0202(16) -0.0114(15)
C58 0.088(2) 0.0376(14) 0.067(2) -0.0106(14) -0.0319(19) 0.0158(15)
C28 0.0351(15) 0.067(2) 0.085(3) -0.0042(18) -0.0183(15) 0.0015(14)
C36 0.0607(19) 0.064(2) 0.0558(19) -0.0140(15) -0.0082(15) 0.0132(16)
C29 0.0397(15) 0.0613(18) 0.080(2) -0.0072(16) -0.0263(15) -0.0003(14)
C57 0.065(2) 0.0614(19) 0.069(2) -0.0171(16) -0.0263(17) 0.0273(17)
C56 0.0391(15) 0.084(2) 0.074(2) -0.0047(19) -0.0266(16) 0.0001(16)
C55 0.0581(19) 0.076(2) 0.072(2) -0.0139(18) -0.0380(18) -0.0121(17)
C70 0.086(2) 0.0428(15) 0.069(2) -0.0246(15) -0.0271(19) 0.0166(16)
C11 0.092(3) 0.064(2) 0.057(2) -0.0029(16) -0.0240(19) 0.027(2)
C63 0.070(2) 0.0464(16) 0.069(2) -0.0067(15) -0.0164(17) -0.0131(15)
C67 0.086(3) 0.072(2) 0.0424(18) -0.0114(15) -0.0045(17) 0.012(2)
C64 0.083(2) 0.0414(15) 0.078(2) -0.0158(15) -0.028(2) -0.0074(16)
C65 0.087(3) 0.0433(16) 0.061(2) -0.0051(14) -0.0197(18) 0.0093(16)
C69 0.088(3) 0.0535(18) 0.065(2) -0.0300(16) -0.0270(19) 0.0115(17)
C10 0.080(3) 0.0502(18) 0.066(2) 0.0008(16) -0.0099(19) 0.0112(17)
C66 0.079(2) 0.0554(18) 0.059(2) -0.0040(15) -0.0079(18) -0.0046(17)
C33 0.076(2) 0.062(2) 0.076(2) -0.0307(18) -0.022(2) 0.0080(18)
C46 0.077(2) 0.0470(18) 0.114(3) -0.0181(19) -0.039(2) -0.0080(17)
C23 0.095(3) 0.067(2) 0.071(2) -0.0256(18) -0.047(2) 0.010(2)
C68 0.103(3) 0.069(2) 0.0485(19) -0.0238(16) -0.0195(19) 0.015(2)
C38 0.074(2) 0.079(2) 0.062(2) -0.0036(19) -0.0035(19) 0.006(2)
C24 0.097(3) 0.0493(18) 0.080(3) -0.0326(18) -0.019(2) 0.0066(19)
C34 0.097(3) 0.092(3) 0.063(2) -0.037(2) -0.023(2) 0.010(2)
C35 0.083(3) 0.088(3) 0.050(2) -0.0184(18) -0.0090(18) 0.012(2)
C15 0.132(4) 0.079(3) 0.095(3) -0.032(2) -0.080(3) 0.031(3)
C47 0.060(2) 0.112(3) 0.094(3) -0.059(3) -0.021(2) 0.002(2)
C14 0.127(4) 0.060(2) 0.090(3) 0.015(2) -0.018(3) 0.009(3)
C39 0.172(7) 0.154(6) 0.081(4) -0.055(4) -0.040(4) -0.021(5)
O8 0.114(5) 0.166(6) 0.084(4) -0.036(4) -0.043(4) -0.035(5)
C52 0.100(4) 0.107(4) 0.151(6) -0.003(4) -0.006(4) -0.002(4)
C50A 0.072 0.083 0.077 0.018 0.005 0.018
C50 0.072 0.083 0.072 0.018 0.001 0.016
O1 0.0783(18) 0.089(2) 0.119(4) 0.013(3) 0.004(2) 0.0079(17)
O1A 0.0783(18) 0.089(2) 0.119(4) 0.013(3) 0.004(2) 0.0079(17)
C49 0.081(3) 0.093(3) 0.076(3) 0.017(3) 0.004(3) 0.022(3)
C49A 0.077(3) 0.097(3) 0.076(3) 0.015(3) 0.006(3) 0.012(3)
C71 0.107(8) 0.183(11) 0.084(7) -0.055(7) -0.018(6) -0.013(8)
C72 0.107(7) 0.178(8) 0.086(6) -0.029(6) -0.016(5) -0.022(7)
C73 0.143(8) 0.185(9) 0.110(7) -0.049(6) -0.057(6) -0.039(7)
C74 0.203(14) 0.226(14) 0.167(12) -0.120(10) -0.079(10) -0.029(12)
C51 0.091(4) 0.102(4) 0.150(6) -0.006(4) -0.007(4) -0.005(3)
C51A 0.090(4) 0.101(4) 0.148(6) -0.006(4) -0.006(4) -0.002(3)
C52A 0.104(4) 0.109(4) 0.158(6) -0.006(4) -0.004(4) -0.004(4)

loop_
_atom_type_symbol
_atom_type_description
_atom_type_scat_dispersion_real
_atom_type_scat_dispersion_imag
_atom_type_scat_source
C C 0.0181 0.0091 'International Tables Vol C Tables 4.2.6.8 and 6.1.1.4'
H H 0.0000 0.0000 'International Tables Vol C Tables 4.2.6.8 and 6.1.1.4'
As As -0.9300 1.0051 'International Tables Vol C Tables 4.2.6.8 and 6.1.1.4'
K K 0.3868 1.0657 'International Tables Vol C Tables 4.2.6.8 and 6.1.1.4'
N N 0.0311 0.0180 'International Tables Vol C Tables 4.2.6.8 and 6.1.1.4'
O O 0.0492 0.0322 'International Tables Vol C Tables 4.2.6.8 and 6.1.1.4'

loop_
_geom_angle_atom_site_label_1
_geom_angle_atom_site_label_2
_geom_angle_atom_site_label_3
_geom_angle
_geom_angle_site_symmetry_1
_geom_angle_site_symmetry_3
_geom_angle_publ_flag
C1 As1 As2 88.87(8) . . ?
C1 As1 C50A 106.69(8) . . ?
C1 As1 C50 107.18(8) . . ?
C50A As1 As2 102.314(15) . . ?
C50 As1 As2 106.490(15) . . ?
C25 As2 As1 108.03(9) . . ?
O3 K003 O5 97.05(7) . . ?
O3 K003 O7 95.37(7) . . ?
O3 K003 N1 119.01(7) . . ?
O3 K003 N2 60.79(7) . . ?
O4 K003 O3 120.87(6) . . ?
O4 K003 O5 60.71(6) . . ?
O4 K003 O2 96.01(6) . . ?
O4 K003 O6 100.72(7) . . ?
O4 K003 O7 139.37(7) . . ?
O4 K003 N1 59.86(7) . . ?
O4 K003 N2 120.15(7) . . ?
O5 K003 O7 100.01(7) . . ?
O5 K003 N1 120.08(7) . . ?
O5 K003 N2 59.96(7) . . ?
O2 K003 O3 59.91(6) . . ?
O2 K003 O5 134.50(7) . . ?
O2 K003 O7 119.44(7) . . ?
O2 K003 N1 59.57(7) . . ?
O2 K003 N2 120.24(7) . . ?
O6 K003 O3 131.49(7) . . ?
O6 K003 O5 126.39(7) . . ?
O6 K003 O2 94.36(7) . . ?
O6 K003 O7 60.21(7) . . ?
O6 K003 N1 60.31(7) . . ?
O6 K003 N2 119.85(7) . . ?
O7 K003 N1 120.11(7) . . ?
O7 K003 N2 60.03(7) . . ?
N2 K003 N1 179.79(8) . . ?
C57 O3 K003 115.77(19) . . ?
C57 O3 C56 111.4(3) . . ?
C56 O3 K003 112.76(19) . . ?
C61 O4 K003 114.29(16) . . ?
C60 O4 K003 115.14(18) . . ?
C60 O4 C61 110.8(2) . . ?
C62 O5 K003 112.24(16) . . ?
C63 O5 K003 118.2(2) . . ?
C63 O5 C62 110.7(3) . . ?
C54 O2 K003 115.83(18) . . ?
C55 O2 K003 115.58(18) . . ?
C55 O2 C54 111.4(3) . . ?
C67 O6 K003 113.0(2) . . ?
C66 O6 K003 115.9(2) . . ?
C66 O6 C67 111.3(3) . . ?
C69 O7 K003 116.0(2) . . ?
C68 O7 K003 114.27(18) . . ?
C68 O7 C69 111.7(3) . . ?
C59 N1 K003 109.06(18) . . ?
C53 N1 K003 109.67(19) . . ?
C53 N1 C59 109.7(3) . . ?
C53 N1 C65 110.4(3) . . ?
C65 N1 K003 107.81(18) . . ?
C65 N1 C59 110.2(3) . . ?
C58 N2 K003 107.29(18) . . ?
C58 N2 C70 110.2(3) . . ?
C58 N2 C64 110.7(3) . . ?
C70 N2 K003 109.78(19) . . ?
C70 N2 C64 110.0(3) . . ?
C64 N2 K003 108.93(19) . . ?
C30 C25 As2 112.5(2) . . ?
C30 C25 C26 116.9(3) . . ?
C26 C25 As2 130.6(2) . . ?
C6 C1 As1 114.85(19) . . ?
C6 C1 C2 117.0(3) . . ?
C2 C1 As1 128.0(2) . . ?
C40 C45 C48 120.1(3) . . ?
C44 C45 C40 119.7(3) . . ?
C44 C45 C48 120.2(3) . . ?
C8 C7 C2 121.3(3) . . ?
C8 C7 C12 119.5(3) . . ?
C12 C7 C2 119.1(3) . . ?
C1 C6 C16 123.5(3) . . ?
C5 C6 C1 120.8(3) . . ?
C5 C6 C16 115.6(3) . . ?
C1 C2 C7 124.7(3) . . ?
C3 C2 C1 120.1(3) . . ?
C3 C2 C7 115.0(3) . . ?
C7 C8 C9 118.9(3) . . ?
C7 C8 C13 122.1(3) . . ?
C9 C8 C13 119.0(3) . . ?
C45 C40 C30 119.7(3) . . ?
C45 C40 C41 118.9(3) . . ?
C41 C40 C30 121.3(3) . . ?
C25 C30 C40 121.7(3) . . ?
C29 C30 C25 121.1(3) . . ?
C29 C30 C40 117.1(3) . . ?
C45 C48 H48A 109.5 . . ?
C45 C48 H48B 109.5 . . ?
C45 C48 H48C 109.5 . . ?
H48A C48 H48B 109.5 . . ?
H48A C48 H48C 109.5 . . ?
H48B C48 H48C 109.5 . . ?
O5 C62 H62A 110.2 . . ?
O5 C62 H62B 110.2 . . ?
O5 C62 C61 107.6(3) . . ?
H62A C62 H62B 108.5 . . ?
C61 C62 H62A 110.2 . . ?
C61 C62 H62B 110.2 . . ?
C17 C16 C6 120.5(3) . . ?
C17 C16 C21 119.6(3) . . ?
C21 C16 C6 119.5(3) . . ?
C16 C17 C18 119.3(3) . . ?
C16 C17 C22 121.4(3) . . ?
C18 C17 C22 119.3(3) . . ?
C25 C26 C31 123.4(3) . . ?
C27 C26 C25 119.7(3) . . ?
C27 C26 C31 116.7(3) . . ?
C2 C3 H3 119.0 . . ?
C4 C3 C2 122.0(3) . . ?
C4 C3 H3 119.0 . . ?
C3 C4 H4 120.9 . . ?
C5 C4 C3 118.1(3) . . ?
C5 C4 H4 120.9 . . ?
C17 C18 H18 119.2 . . ?
C19 C18 C17 121.6(3) . . ?
C19 C18 H18 119.2 . . ?
C6 C5 H5 119.3 . . ?
C4 C5 C6 121.4(3) . . ?
C4 C5 H5 119.3 . . ?
C45 C44 H44 119.2 . . ?
C45 C44 C43 121.6(4) . . ?
C43 C44 H44 119.2 . . ?
C8 C9 H9 118.7 . . ?
C10 C9 C8 122.6(3) . . ?
C10 C9 H9 118.7 . . ?
C16 C21 C23 121.7(3) . . ?
C20 C21 C16 118.8(3) . . ?
C20 C21 C23 119.5(3) . . ?
C18 C19 C24 120.5(3) . . ?
C20 C19 C18 118.6(3) . . ?
C20 C19 C24 120.8(3) . . ?
C40 C41 C46 119.7(4) . . ?
C42 C41 C40 119.7(4) . . ?
C42 C41 C46 120.5(3) . . ?
O4 C61 C62 109.7(2) . . ?
O4 C61 H61A 109.7 . . ?
O4 C61 H61B 109.7 . . ?
C62 C61 H61A 109.7 . . ?
C62 C61 H61B 109.7 . . ?
H61A C61 H61B 108.2 . . ?
C8 C13 H13A 109.5 . . ?
C8 C13 H13B 109.5 . . ?
C8 C13 H13C 109.5 . . ?
H13A C13 H13B 109.5 . . ?
H13A C13 H13C 109.5 . . ?
H13B C13 H13C 109.5 . . ?
N1 C59 H59A 108.9 . . ?
N1 C59 H59B 108.9 . . ?
N1 C59 C60 113.3(3) . . ?
H59A C59 H59B 107.7 . . ?
C60 C59 H59A 108.9 . . ?
C60 C59 H59B 108.9 . . ?
O4 C60 C59 108.7(3) . . ?
O4 C60 H60A 110.0 . . ?
O4 C60 H60B 110.0 . . ?
C59 C60 H60A 110.0 . . ?
C59 C60 H60B 110.0 . . ?
H60A C60 H60B 108.3 . . ?
C31 C32 C37 121.1(3) . . ?
C33 C32 C37 119.9(3) . . ?
C33 C32 C31 119.1(3) . . ?
C21 C20 H20 119.0 . . ?
C19 C20 C21 122.1(3) . . ?
C19 C20 H20 119.0 . . ?
C32 C37 H37A 109.5 . . ?
C32 C37 H37B 109.5 . . ?
C32 C37 H37C 109.5 . . ?
H37A C37 H37B 109.5 . . ?
H37A C37 H37C 109.5 . . ?
H37B C37 H37C 109.5 . . ?
C32 C31 C26 118.4(3) . . ?
C36 C31 C26 122.0(3) . . ?
C36 C31 C32 119.3(3) . . ?
C17 C22 H22A 109.5 . . ?
C17 C22 H22B 109.5 . . ?
C17 C22 H22C 109.5 . . ?
H22A C22 H22B 109.5 . . ?
H22A C22 H22C 109.5 . . ?
H22B C22 H22C 109.5 . . ?
C7 C12 C15 120.4(4) . . ?
C11 C12 C7 120.0(3) . . ?
C11 C12 C15 119.5(4) . . ?
C44 C43 C47 120.4(4) . . ?
C42 C43 C44 118.1(3) . . ?
C42 C43 C47 121.4(4) . . ?
C26 C27 H27 118.8 . . ?
C28 C27 C26 122.3(3) . . ?
C28 C27 H27 118.8 . . ?
C41 C42 H42 119.1 . . ?
C43 C42 C41 121.8(3) . . ?
C43 C42 H42 119.1 . . ?
N1 C53 H53A 108.9 . . ?
N1 C53 H53B 108.9 . . ?
N1 C53 C54 113.6(3) . . ?
H53A C53 H53B 107.7 . . ?
C54 C53 H53A 108.9 . . ?
C54 C53 H53B 108.9 . . ?
O2 C54 C53 109.2(3) . . ?
O2 C54 H54A 109.9 . . ?
O2 C54 H54B 109.8 . . ?
C53 C54 H54A 109.9 . . ?
C53 C54 H54B 109.8 . . ?
H54A C54 H54B 108.3 . . ?
N2 C58 H58A 108.5 . . ?
N2 C58 H58B 108.5 . . ?
N2 C58 C57 115.0(3) . . ?
H58A C58 H58B 107.5 . . ?
C57 C58 H58A 108.5 . . ?
C57 C58 H58B 108.5 . . ?
C27 C28 H28 120.9 . . ?
C29 C28 C27 118.1(3) . . ?
C29 C28 H28 120.9 . . ?
C31 C36 C38 121.4(4) . . ?
C35 C36 C31 119.8(4) . . ?
C35 C36 C38 118.8(4) . . ?
C30 C29 H29 119.3 . . ?
C28 C29 C30 121.4(3) . . ?
C28 C29 H29 119.3 . . ?
O3 C57 C58 109.0(3) . . ?
O3 C57 H57A 109.9 . . ?
O3 C57 H57B 109.9 . . ?
C58 C57 H57A 109.9 . . ?
C58 C57 H57B 109.9 . . ?
H57A C57 H57B 108.3 . . ?
O3 C56 H56A 109.8 . . ?
O3 C56 H56B 109.8 . . ?
O3 C56 C55 109.5(3) . . ?
H56A C56 H56B 108.2 . . ?
C55 C56 H56A 109.8 . . ?
C55 C56 H56B 109.8 . . ?
O2 C55 C56 110.0(3) . . ?
O2 C55 H55A 109.7 . . ?
O2 C55 H55B 109.7 . . ?
C56 C55 H55A 109.7 . . ?
C56 C55 H55B 109.7 . . ?
H55A C55 H55B 108.2 . . ?
N2 C70 H70A 108.9 . . ?
N2 C70 H70B 108.9 . . ?
N2 C70 C69 113.4(3) . . ?
H70A C70 H70B 107.7 . . ?
C69 C70 H70A 108.9 . . ?
C69 C70 H70B 108.9 . . ?
C12 C11 H11 119.4 . . ?
C10 C11 C12 121.1(4) . . ?
C10 C11 H11 119.4 . . ?
O5 C63 H63A 109.9 . . ?
O5 C63 H63B 109.9 . . ?
O5 C63 C64 109.0(3) . . ?
H63A C63 H63B 108.3 . . ?
C64 C63 H63A 109.9 . . ?
C64 C63 H63B 109.9 . . ?
O6 C67 H67A 109.9 . . ?
O6 C67 H67B 109.9 . . ?
O6 C67 C68 109.2(3) . . ?
H67A C67 H67B 108.3 . . ?
C68 C67 H67A 109.9 . . ?
C68 C67 H67B 109.9 . . ?
N2 C64 C63 114.1(3) . . ?
N2 C64 H64A 108.7 . . ?
N2 C64 H64B 108.7 . . ?
C63 C64 H64A 108.7 . . ?
C63 C64 H64B 108.7 . . ?
H64A C64 H64B 107.6 . . ?
N1 C65 H65A 109.0 . . ?
N1 C65 H65B 109.0 . . ?
N1 C65 C66 113.1(3) . . ?
H65A C65 H65B 107.8 . . ?
C66 C65 H65A 109.0 . . ?
C66 C65 H65B 109.0 . . ?
O7 C69 C70 108.6(3) . . ?
O7 C69 H69A 110.0 . . ?
O7 C69 H69B 110.0 . . ?
C70 C69 H69A 110.0 . . ?
C70 C69 H69B 110.0 . . ?
H69A C69 H69B 108.3 . . ?
C9 C10 C11 117.9(3) . . ?
C9 C10 C14 121.6(4) . . ?
C11 C10 C14 120.5(4) . . ?
O6 C66 C65 109.1(3) . . ?
O6 C66 H66A 109.9 . . ?
O6 C66 H66B 109.9 . . ?
C65 C66 H66A 109.9 . . ?
C65 C66 H66B 109.9 . . ?
H66A C66 H66B 108.3 . . ?
C32 C33 H33 119.2 . . ?
C32 C33 C34 121.7(4) . . ?
C34 C33 H33 119.2 . . ?
C41 C46 H46A 109.5 . . ?
C41 C46 H46B 109.5 . . ?
C41 C46 H46C 109.5 . . ?
H46A C46 H46B 109.5 . . ?
H46A C46 H46C 109.5 . . ?
H46B C46 H46C 109.5 . . ?
C21 C23 H23A 109.5 . . ?
C21 C23 H23B 109.5 . . ?
C21 C23 H23C 109.5 . . ?
H23A C23 H23B 109.5 . . ?
H23A C23 H23C 109.5 . . ?
H23B C23 H23C 109.5 . . ?
O7 C68 C67 108.6(3) . . ?
O7 C68 H68A 110.0 . . ?
O7 C68 H68B 110.0 . . ?
C67 C68 H68A 110.0 . . ?
C67 C68 H68B 110.0 . . ?
H68A C68 H68B 108.4 . . ?
C36 C38 H38A 109.5 . . ?
C36 C38 H38B 109.5 . . ?
C36 C38 H38C 109.5 . . ?
H38A C38 H38B 109.5 . . ?
H38A C38 H38C 109.5 . . ?
H38B C38 H38C 109.5 . . ?
C19 C24 H24A 109.5 . . ?
C19 C24 H24B 109.5 . . ?
C19 C24 H24C 109.5 . . ?
H24A C24 H24B 109.5 . . ?
H24A C24 H24C 109.5 . . ?
H24B C24 H24C 109.5 . . ?
C33 C34 C39 119.7(5) . . ?
C35 C34 C33 118.0(4) . . ?
C35 C34 C39 122.3(5) . . ?
C36 C35 C34 122.0(4) . . ?
C36 C35 H35 119.0 . . ?
C34 C35 H35 119.0 . . ?
C12 C15 H15A 109.5 . . ?
C12 C15 H15B 109.5 . . ?
C12 C15 H15C 109.5 . . ?
H15A C15 H15B 109.5 . . ?
H15A C15 H15C 109.5 . . ?
H15B C15 H15C 109.5 . . ?
C43 C47 H47A 109.5 . . ?
C43 C47 H47B 109.5 . . ?
C43 C47 H47C 109.5 . . ?
H47A C47 H47B 109.5 . . ?
H47A C47 H47C 109.5 . . ?
H47B C47 H47C 109.5 . . ?
C10 C14 H14A 109.5 . . ?
C10 C14 H14B 109.5 . . ?
C10 C14 H14C 109.5 . . ?
H14A C14 H14B 109.5 . . ?
H14A C14 H14C 109.5 . . ?
H14B C14 H14C 109.5 . . ?
C34 C39 H39A 109.5 . . ?
C34 C39 H39B 109.5 . . ?
C34 C39 H39C 109.5 . . ?
H39A C39 H39B 109.5 . . ?
H39A C39 H39C 109.5 . . ?
H39B C39 H39C 109.5 . . ?
C72 O8 C73 113.2(9) . . ?
H52A C52 H52B 109.5 . . ?
H52A C52 H52C 109.5 . . ?
H52B C52 H52C 109.5 . . ?
C51 C52 H52A 109.5 . . ?
C51 C52 H52B 109.5 . . ?
C51 C52 H52C 109.5 . . ?
As1 C50A H50A 114.3 . . ?
O1A C50A As1 107.0(7) . . ?
O1A C50A H50A 114.3 . . ?
O1A C50A C49A 100.4(8) . . ?
C49A C50A As1 105.3(5) . . ?
C49A C50A H50A 114.3 . . ?
As1 C50 H50 107.9 . . ?
O1 C50 As1 111.6(7) . . ?
O1 C50 H50 107.9 . . ?
O1 C50 C49 113.6(8) . . ?
C49 C50 As1 107.8(5) . . ?
C49 C50 H50 107.9 . . ?
C50 O1 C51 118.1(12) . . ?
C51A O1A C50A 110.4(13) . . ?
C50 C49 H49A 109.5 . . ?
C50 C49 H49B 109.5 . . ?
C50 C49 H49C 109.5 . . ?
H49A C49 H49B 109.5 . . ?
H49A C49 H49C 109.5 . . ?
H49B C49 H49C 109.5 . . ?
C50A C49A H49D 109.5 . . ?
C50A C49A H49E 109.5 . . ?
C50A C49A H49F 109.5 . . ?
H49D C49A H49E 109.5 . . ?
H49D C49A H49F 109.5 . . ?
H49E C49A H49F 109.5 . . ?
H71A C71 H71B 109.5 . . ?
H71A C71 H71C 109.5 . . ?
H71B C71 H71C 109.5 . . ?
C72 C71 H71A 109.5 . . ?
C72 C71 H71B 109.5 . . ?
C72 C71 H71C 109.5 . . ?
O8 C72 C71 104.8(8) . . ?
O8 C72 H72A 110.8 . . ?
O8 C72 H72B 110.8 . . ?
C71 C72 H72A 110.8 . . ?
C71 C72 H72B 110.8 . . ?
H72A C72 H72B 108.9 . . ?
O8 C73 H73A 109.8 . . ?
O8 C73 H73B 109.8 . . ?
O8 C73 C74 109.5(10) . . ?
H73A C73 H73B 108.2 . . ?
C74 C73 H73A 109.8 . . ?
C74 C73 H73B 109.8 . . ?
C73 C74 H74A 109.5 . . ?
C73 C74 H74B 109.5 . . ?
C73 C74 H74C 109.5 . . ?
H74A C74 H74B 109.5 . . ?
H74A C74 H74C 109.5 . . ?
H74B C74 H74C 109.5 . . ?
C52 C51 H51A 107.5 . . ?
C52 C51 H51B 107.5 . . ?
O1 C51 C52 119.4(16) . . ?
O1 C51 H51A 107.5 . . ?
O1 C51 H51B 107.5 . . ?
H51A C51 H51B 107.0 . . ?
O1A C51A H51C 128.5 . . ?
O1A C51A C52A 103.0(13) . . ?
C52A C51A H51C 128.5 . . ?
C51A C52A H52D 109.5 . . ?
C51A C52A H52E 109.5 . . ?
C51A C52A H52F 109.5 . . ?
H52D C52A H52E 109.5 . . ?
H52D C52A H52F 109.5 . . ?
H52E C52A H52F 109.5 . . ?

loop_
_geom_bond_atom_site_label_1
_geom_bond_atom_site_label_2
_geom_bond_distance
_geom_bond_site_symmetry_2
_geom_bond_publ_flag
As1 As2 2.4295(4) . ?
As1 C1 2.000(3) . ?
As1 C50A 2.0568(3) . ?
As1 C50 2.0568(3) . ?
As2 C25 1.955(3) . ?
K003 O3 2.829(2) . ?
K003 O4 2.7992(19) . ?
K003 O5 2.829(2) . ?
K003 O2 2.826(2) . ?
K003 O6 2.824(2) . ?
K003 O7 2.830(2) . ?
K003 N1 3.053(2) . ?
K003 N2 3.027(2) . ?
O3 C57 1.419(4) . ?
O3 C56 1.427(4) . ?
O4 C61 1.434(4) . ?
O4 C60 1.419(4) . ?
O5 C62 1.435(4) . ?
O5 C63 1.424(4) . ?
O2 C54 1.415(4) . ?
O2 C55 1.410(4) . ?
O6 C67 1.421(4) . ?
O6 C66 1.411(4) . ?
O7 C69 1.424(4) . ?
O7 C68 1.421(4) . ?
N1 C59 1.470(4) . ?
N1 C53 1.466(4) . ?
N1 C65 1.467(5) . ?
N2 C58 1.455(4) . ?
N2 C70 1.473(4) . ?
N2 C64 1.475(5) . ?
C25 C30 1.413(4) . ?
C25 C26 1.426(4) . ?
C1 C6 1.412(4) . ?
C1 C2 1.415(4) . ?
C45 C40 1.403(5) . ?
C45 C48 1.512(4) . ?
C45 C44 1.380(5) . ?
C7 C2 1.506(4) . ?
C7 C8 1.395(4) . ?
C7 C12 1.402(5) . ?
C6 C16 1.513(4) . ?
C6 C5 1.397(4) . ?
C2 C3 1.399(4) . ?
C8 C9 1.399(4) . ?
C8 C13 1.490(5) . ?
C40 C30 1.496(5) . ?
C40 C41 1.406(4) . ?
C30 C29 1.396(4) . ?
C48 H48A 0.9800 . ?
C48 H48B 0.9800 . ?
C48 H48C 0.9800 . ?
C62 H62A 0.9900 . ?
C62 H62B 0.9900 . ?
C62 C61 1.483(5) . ?
C16 C17 1.398(5) . ?
C16 C21 1.408(4) . ?
C17 C18 1.402(4) . ?
C17 C22 1.501(4) . ?
C26 C31 1.503(5) . ?
C26 C27 1.398(4) . ?
C3 H3 0.9500 . ?
C3 C4 1.382(5) . ?
C4 H4 0.9500 . ?
C4 C5 1.381(4) . ?
C18 H18 0.9500 . ?
C18 C19 1.378(5) . ?
C5 H5 0.9500 . ?
C44 H44 0.9500 . ?
C44 C43 1.402(5) . ?
C9 H9 0.9500 . ?
C9 C10 1.386(5) . ?
C21 C20 1.400(4) . ?
C21 C23 1.502(5) . ?
C19 C20 1.376(5) . ?
C19 C24 1.526(4) . ?
C41 C42 1.389(6) . ?
C41 C46 1.513(6) . ?
C61 H61A 0.9900 . ?
C61 H61B 0.9900 . ?
C13 H13A 0.9800 . ?
C13 H13B 0.9800 . ?
C13 H13C 0.9800 . ?
C59 H59A 0.9900 . ?
C59 H59B 0.9900 . ?
C59 C60 1.499(5) . ?
C60 H60A 0.9900 . ?
C60 H60B 0.9900 . ?
C32 C37 1.494(5) . ?
C32 C31 1.413(5) . ?
C32 C33 1.385(5) . ?
C20 H20 0.9500 . ?
C37 H37A 0.9800 . ?
C37 H37B 0.9800 . ?
C37 H37C 0.9800 . ?
C31 C36 1.395(5) . ?
C22 H22A 0.9800 . ?
C22 H22B 0.9800 . ?
C22 H22C 0.9800 . ?
C12 C11 1.401(6) . ?
C12 C15 1.513(6) . ?
C43 C42 1.373(6) . ?
C43 C47 1.510(5) . ?
C27 H27 0.9500 . ?
C27 C28 1.385(6) . ?
C42 H42 0.9500 . ?
C53 H53A 0.9900 . ?
C53 H53B 0.9900 . ?
C53 C54 1.498(5) . ?
C54 H54A 0.9900 . ?
C54 H54B 0.9900 . ?
C58 H58A 0.9900 . ?
C58 H58B 0.9900 . ?
C58 C57 1.495(6) . ?
C28 H28 0.9500 . ?
C28 C29 1.383(5) . ?
C36 C38 1.514(6) . ?
C36 C35 1.377(6) . ?
C29 H29 0.9500 . ?
C57 H57A 0.9900 . ?
C57 H57B 0.9900 . ?
C56 H56A 0.9900 . ?
C56 H56B 0.9900 . ?
C56 C55 1.470(5) . ?
C55 H55A 0.9900 . ?
C55 H55B 0.9900 . ?
C70 H70A 0.9900 . ?
C70 H70B 0.9900 . ?
C70 C69 1.507(5) . ?
C11 H11 0.9500 . ?
C11 C10 1.387(6) . ?
C63 H63A 0.9900 . ?
C63 H63B 0.9900 . ?
C63 C64 1.491(5) . ?
C67 H67A 0.9900 . ?
C67 H67B 0.9900 . ?
C67 C68 1.486(6) . ?
C64 H64A 0.9900 . ?
C64 H64B 0.9900 . ?
C65 H65A 0.9900 . ?
C65 H65B 0.9900 . ?
C65 C66 1.511(5) . ?
C69 H69A 0.9900 . ?
C69 H69B 0.9900 . ?
C10 C14 1.516(5) . ?
C66 H66A 0.9900 . ?
C66 H66B 0.9900 . ?
C33 H33 0.9500 . ?
C33 C34 1.394(6) . ?
C46 H46A 0.9800 . ?
C46 H46B 0.9800 . ?
C46 H46C 0.9800 . ?
C23 H23A 0.9800 . ?
C23 H23B 0.9800 . ?
C23 H23C 0.9800 . ?
C68 H68A 0.9900 . ?
C68 H68B 0.9900 . ?
C38 H38A 0.9800 . ?
C38 H38B 0.9800 . ?
C38 H38C 0.9800 . ?
C24 H24A 0.9800 . ?
C24 H24B 0.9800 . ?
C24 H24C 0.9800 . ?
C34 C35 1.386(7) . ?
C34 C39 1.503(7) . ?
C35 H35 0.9500 . ?
C15 H15A 0.9800 . ?
C15 H15B 0.9800 . ?
C15 H15C 0.9800 . ?
C47 H47A 0.9800 . ?
C47 H47B 0.9800 . ?
C47 H47C 0.9800 . ?
C14 H14A 0.9800 . ?
C14 H14B 0.9800 . ?
C14 H14C 0.9800 . ?
C39 H39A 0.9800 . ?
C39 H39B 0.9800 . ?
C39 H39C 0.9800 . ?
O8 C72 1.4294(10) . ?
O8 C73 1.4301(10) . ?
C52 H52A 0.9800 . ?
C52 H52B 0.9800 . ?
C52 H52C 0.9800 . ?
C52 C51 1.557(10) . ?
C50A H50A 1.0000 . ?
C50A O1A 1.443(8) . ?
C50A C49A 1.595(12) . ?
C50 H50 1.0000 . ?
C50 O1 1.432(8) . ?
C50 C49 1.517(8) . ?
O1 C51 1.444(9) . ?
O1A C51A 1.435(9) . ?
C49 H49A 0.9800 . ?
C49 H49B 0.9800 . ?
C49 H49C 0.9800 . ?
C49A H49D 0.9800 . ?
C49A H49E 0.9800 . ?
C49A H49F 0.9800 . ?
C71 H71A 0.9800 . ?
C71 H71B 0.9800 . ?
C71 H71C 0.9800 . ?
C71 C72 1.508(9) . ?
C72 H72A 0.9900 . ?
C72 H72B 0.9900 . ?
C73 H73A 0.9900 . ?
C73 H73B 0.9900 . ?
C73 C74 1.500(9) . ?
C74 H74A 0.9800 . ?
C74 H74B 0.9800 . ?
C74 H74C 0.9800 . ?
C51 H51A 0.9900 . ?
C51 H51B 0.9900 . ?
C51A H51C 0.9500 . ?
C51A C52A 1.542(9) . ?
C52A H52D 0.9800 . ?
C52A H52E 0.9800 . ?
C52A H52F 0.9800 . ?

loop_
_geom_torsion_atom_site_label_1
_geom_torsion_atom_site_label_2
_geom_torsion_atom_site_label_3
_geom_torsion_atom_site_label_4
_geom_torsion
_geom_torsion_site_symmetry_1
_geom_torsion_site_symmetry_2
_geom_torsion_site_symmetry_3
_geom_torsion_site_symmetry_4
_geom_torsion_publ_flag
As1 C1 C6 C16 14.3(4) . . . . ?
As1 C1 C6 C5 -168.4(2) . . . . ?
As1 C1 C2 C7 -16.2(4) . . . . ?
As1 C1 C2 C3 168.7(2) . . . . ?
As1 C50A O1A C51A 116.5(14) . . . . ?
As1 C50 O1 C51 105.7(16) . . . . ?
As2 C25 C30 C40 -9.8(4) . . . . ?
As2 C25 C30 C29 172.6(2) . . . . ?
As2 C25 C26 C31 12.2(5) . . . . ?
As2 C25 C26 C27 -172.0(2) . . . . ?
K003 O3 C57 C58 -52.1(3) . . . . ?
K003 O3 C56 C55 52.7(3) . . . . ?
K003 O4 C61 C62 47.2(3) . . . . ?
K003 O4 C60 C59 -60.4(3) . . . . ?
K003 O5 C62 C61 53.6(3) . . . . ?
K003 O5 C63 C64 -50.1(3) . . . . ?
K003 O2 C54 C53 -57.9(3) . . . . ?
K003 O2 C55 C56 44.1(3) . . . . ?
K003 O6 C67 C68 52.3(4) . . . . ?
K003 O6 C66 C65 -55.4(4) . . . . ?
K003 O7 C69 C70 -56.0(3) . . . . ?
K003 O7 C68 C67 48.0(4) . . . . ?
K003 N1 C59 C60 -36.9(3) . . . . ?
K003 N1 C53 C54 -37.7(3) . . . . ?
K003 N1 C65 C66 -43.1(4) . . . . ?
K003 N2 C58 C57 -44.3(3) . . . . ?
K003 N2 C70 C69 -40.1(4) . . . . ?
K003 N2 C64 C63 -43.9(4) . . . . ?
O3 C56 C55 O2 -65.3(4) . . . . ?
O5 C62 C61 O4 -68.2(3) . . . . ?
O5 C63 C64 N2 64.2(4) . . . . ?
O6 C67 C68 O7 -67.9(4) . . . . ?
N1 C59 C60 O4 66.1(4) . . . . ?
N1 C53 C54 O2 65.0(4) . . . . ?
N1 C65 C66 O6 68.3(4) . . . . ?
N2 C58 C57 O3 67.6(4) . . . . ?
N2 C70 C69 O7 65.4(4) . . . . ?
C25 C30 C29 C28 1.5(5) . . . . ?
C25 C26 C31 C32 66.7(4) . . . . ?
C25 C26 C31 C36 -118.7(3) . . . . ?
C25 C26 C27 C28 -2.4(5) . . . . ?
C1 C6 C16 C17 -114.5(3) . . . . ?
C1 C6 C16 C21 73.2(4) . . . . ?
C1 C6 C5 C4 -2.5(5) . . . . ?
C1 C2 C3 C4 0.6(5) . . . . ?
C45 C40 C30 C25 -85.6(4) . . . . ?
C45 C40 C30 C29 92.1(3) . . . . ?
C45 C40 C41 C42 0.1(4) . . . . ?
C45 C40 C41 C46 178.9(3) . . . . ?
C45 C44 C43 C42 2.1(5) . . . . ?
C45 C44 C43 C47 -175.9(3) . . . . ?
C7 C2 C3 C4 -174.9(3) . . . . ?
C7 C8 C9 C10 -0.6(5) . . . . ?
C7 C12 C11 C10 1.3(6) . . . . ?
C6 C1 C2 C7 169.0(3) . . . . ?
C6 C1 C2 C3 -6.1(4) . . . . ?
C6 C16 C17 C18 -173.5(3) . . . . ?
C6 C16 C17 C22 7.5(5) . . . . ?
C6 C16 C21 C20 173.8(3) . . . . ?
C6 C16 C21 C23 -5.5(5) . . . . ?
C2 C1 C6 C16 -170.3(3) . . . . ?
C2 C1 C6 C5 7.0(4) . . . . ?
C2 C7 C8 C9 177.3(3) . . . . ?
C2 C7 C8 C13 -2.7(5) . . . . ?
C2 C7 C12 C11 -177.8(3) . . . . ?
C2 C7 C12 C15 0.4(5) . . . . ?
C2 C3 C4 C5 4.0(5) . . . . ?
C8 C7 C2 C1 103.8(4) . . . . ?
C8 C7 C2 C3 -80.8(4) . . . . ?
C8 C7 C12 C11 -2.8(5) . . . . ?
C8 C7 C12 C15 175.3(3) . . . . ?
C8 C9 C10 C11 -1.0(6) . . . . ?
C8 C9 C10 C14 -179.1(4) . . . . ?
C40 C45 C44 C43 -2.9(4) . . . . ?
C40 C30 C29 C28 -176.1(3) . . . . ?
C40 C41 C42 C43 -0.8(5) . . . . ?
C30 C25 C26 C31 -169.2(3) . . . . ?
C30 C25 C26 C27 6.7(4) . . . . ?
C30 C40 C41 C42 176.9(3) . . . . ?
C30 C40 C41 C46 -4.2(4) . . . . ?
C48 C45 C40 C30 5.9(4) . . . . ?
C48 C45 C40 C41 -177.2(3) . . . . ?
C48 C45 C44 C43 176.0(3) . . . . ?
C62 O5 C63 C64 178.5(3) . . . . ?
C16 C6 C5 C4 175.0(3) . . . . ?
C16 C17 C18 C19 0.0(5) . . . . ?
C16 C21 C20 C19 -0.6(5) . . . . ?
C17 C16 C21 C20 1.4(5) . . . . ?
C17 C16 C21 C23 -177.9(3) . . . . ?
C17 C18 C19 C20 0.9(5) . . . . ?
C17 C18 C19 C24 179.4(3) . . . . ?
C26 C25 C30 C40 171.3(3) . . . . ?
C26 C25 C30 C29 -6.3(4) . . . . ?
C26 C31 C36 C38 0.0(5) . . . . ?
C26 C31 C36 C35 -179.3(3) . . . . ?
C26 C27 C28 C29 -2.5(5) . . . . ?
C3 C4 C5 C6 -3.1(5) . . . . ?
C18 C19 C20 C21 -0.6(5) . . . . ?
C5 C6 C16 C17 68.1(4) . . . . ?
C5 C6 C16 C21 -104.3(4) . . . . ?
C44 C45 C40 C30 -175.2(3) . . . . ?
C44 C45 C40 C41 1.8(4) . . . . ?
C44 C43 C42 C41 -0.2(5) . . . . ?
C21 C16 C17 C18 -1.1(5) . . . . ?
C21 C16 C17 C22 179.8(3) . . . . ?
C41 C40 C30 C25 97.6(3) . . . . ?
C41 C40 C30 C29 -84.7(4) . . . . ?
C61 O4 C60 C59 168.0(3) . . . . ?
C13 C8 C9 C10 179.4(3) . . . . ?
C59 N1 C53 C54 82.0(3) . . . . ?
C59 N1 C65 C66 -162.0(3) . . . . ?
C60 O4 C61 C62 179.2(2) . . . . ?
C32 C31 C36 C38 174.7(3) . . . . ?
C32 C31 C36 C35 -4.7(5) . . . . ?
C32 C33 C34 C35 -2.1(7) . . . . ?
C32 C33 C34 C39 178.4(5) . . . . ?
C37 C32 C31 C26 -1.3(4) . . . . ?
C37 C32 C31 C36 -176.1(3) . . . . ?
C37 C32 C33 C34 179.5(4) . . . . ?
C31 C26 C27 C28 173.7(3) . . . . ?
C31 C32 C33 C34 -0.7(6) . . . . ?
C31 C36 C35 C34 1.9(6) . . . . ?
C22 C17 C18 C19 179.1(3) . . . . ?
C12 C7 C2 C1 -81.3(4) . . . . ?
C12 C7 C2 C3 94.0(4) . . . . ?
C12 C7 C8 C9 2.4(5) . . . . ?
C12 C7 C8 C13 -177.6(3) . . . . ?
C12 C11 C10 C9 0.6(6) . . . . ?
C12 C11 C10 C14 178.7(4) . . . . ?
C27 C26 C31 C32 -109.3(3) . . . . ?
C27 C26 C31 C36 65.4(4) . . . . ?
C27 C28 C29 C30 3.0(5) . . . . ?
C53 N1 C59 C60 -157.0(3) . . . . ?
C53 N1 C65 C66 76.7(4) . . . . ?
C54 O2 C55 C56 179.1(3) . . . . ?
C58 N2 C70 C69 -158.0(3) . . . . ?
C58 N2 C64 C63 73.8(4) . . . . ?
C57 O3 C56 C55 -175.2(3) . . . . ?
C56 O3 C57 C58 177.3(3) . . . . ?
C55 O2 C54 C53 167.3(3) . . . . ?
C70 N2 C58 C57 75.2(4) . . . . ?
C70 N2 C64 C63 -164.2(3) . . . . ?
C63 O5 C62 C61 -172.0(3) . . . . ?
C67 O6 C66 C65 173.7(3) . . . . ?
C64 N2 C58 C57 -163.0(3) . . . . ?
C64 N2 C70 C69 79.8(4) . . . . ?
C65 N1 C59 C60 81.3(3) . . . . ?
C65 N1 C53 C54 -156.4(3) . . . . ?
C69 O7 C68 C67 -177.7(3) . . . . ?
C66 O6 C67 C68 -175.3(3) . . . . ?
C33 C32 C31 C26 178.9(3) . . . . ?
C33 C32 C31 C36 4.1(5) . . . . ?
C33 C34 C35 C36 1.5(7) . . . . ?
C46 C41 C42 C43 -179.6(3) . . . . ?
C23 C21 C20 C19 178.8(4) . . . . ?
C68 O7 C69 C70 170.6(3) . . . . ?
C38 C36 C35 C34 -177.5(4) . . . . ?
C24 C19 C20 C21 -179.1(4) . . . . ?
C15 C12 C11 C10 -176.9(4) . . . . ?
C47 C43 C42 C41 177.7(3) . . . . ?
C39 C34 C35 C36 -179.0(5) . . . . ?
C50A O1A C51A C52A 159.5(15) . . . . ?
C50 O1 C51 C52 -156.6(17) . . . . ?
C49 C50 O1 C51 -132.1(16) . . . . ?
C49A C50A O1A C51A -133.8(14) . . . . ?
C72 O8 C73 C74 174.1(13) . . . . ?
C73 O8 C72 C71 175.3(11) . . . . ?

loop_
_smtbx_masks_void_nr
_smtbx_masks_void_average_x
_smtbx_masks_void_average_y
_smtbx_masks_void_average_z
_smtbx_masks_void_volume
_smtbx_masks_void_count_electrons
_smtbx_masks_void_content
1 0.000 0.000 0.000 234.3 41.8 ?
2 0.000 0.500 0.000 156.6 15.4 ?
3 0.344 0.481 -0.011 7.1 0.3 ?
4 0.656 0.519 0.011 7.1 0.3 ?
